data_4060837
loop_
_publ_author_name
'Jos\'e Vicente'
'Jos\'e-Antonio Abad'
'Andrew D. Frankland'
'Joaqu\'in L\'opez-Serrano'
'M. Carmen Ram\'irez de Arellano'
'Peter G. Jones'

_publ_section_title
;
 Synthesis and Reactivity toward Isonitriles of
 (2-Aminoaryl)palladium(II) Complexes
;
_journal_name_full Organometallics
_journal_page_first 272
_journal_page_last 282
_journal_paper_doi 10.1021/om0104971
_journal_volume 21
_journal_year 2002
_chemical_formula_sum 'C33 H33 I N4 Pd'
_chemical_formula_weight 718.93
_chemical_name_systematic
;
 ?
;
_space_group_IT_number 14
_symmetry_cell_setting monoclinic
_symmetry_space_group_name_Hall '-P 2yn'
_symmetry_space_group_name_H-M 'P 1 21/n 1'
_atom_sites_solution_hydrogens geom
_atom_sites_solution_primary Patterson
_atom_sites_solution_secondary difmap
_audit_creation_method SHELXL-97
_cell_angle_alpha 90.00
_cell_angle_beta 90.28(3)
_cell_angle_gamma 90.00
_cell_formula_units_Z 4
_cell_length_a 12.966(3)
_cell_length_b 12.378(3)
_cell_length_c 18.662(4)
_cell_measurement_reflns_used 56
_cell_measurement_temperature 143(2)
_cell_measurement_theta_max 11.5
_cell_measurement_theta_min 10
_cell_volume 2995.2(12)
_computing_cell_refinement 'Stoe DIF4'
_computing_data_collection 'Stoe DIF4'
_computing_data_reduction 'Stoe REDU4'
_computing_molecular_graphics 'Siemens XP'
_computing_publication_material SHELXL-97
_computing_structure_refinement 'SHELXL-97 (Sheldrick, 1997)'
_computing_structure_solution 'SHELXS-97 (Sheldrick, 1990)'
_diffrn_ambient_temperature 143(2)
_diffrn_measured_fraction_theta_full 0.997
_diffrn_measured_fraction_theta_max 0.997
_diffrn_measurement_device_type 'Stoe STADI-4'
_diffrn_measurement_method \w/\q-scan
_diffrn_radiation_monochromator graphite
_diffrn_radiation_source 'fine-focus sealed tube'
_diffrn_radiation_type MoK\a
_diffrn_radiation_wavelength 0.71073
_diffrn_reflns_av_R_equivalents 0.0236
_diffrn_reflns_av_sigmaI/netI 0.0376
_diffrn_reflns_limit_h_max 15
_diffrn_reflns_limit_h_min 0
_diffrn_reflns_limit_k_max 0
_diffrn_reflns_limit_k_min -14
_diffrn_reflns_limit_l_max 22
_diffrn_reflns_limit_l_min -22
_diffrn_reflns_number 5516
_diffrn_reflns_theta_full 25.00
_diffrn_reflns_theta_max 25.04
_diffrn_reflns_theta_min 3.14
_diffrn_standards_decay_% 0
_diffrn_standards_interval_time 60
_diffrn_standards_number 3
_exptl_absorpt_coefficient_mu 1.678
_exptl_absorpt_correction_T_max 0.862
_exptl_absorpt_correction_T_min 0.720
_exptl_absorpt_correction_type psi-scan
_exptl_absorpt_process_details XEMP
_exptl_crystal_colour 'pale yellow'
_exptl_crystal_density_diffrn 1.594
_exptl_crystal_density_method 'not measured'
_exptl_crystal_description prism
_exptl_crystal_F_000 1432
_exptl_crystal_size_max 0.60
_exptl_crystal_size_mid 0.25
_exptl_crystal_size_min 0.15
_refine_diff_density_max 0.485
_refine_diff_density_min -0.486
_refine_diff_density_rms 0.086
_refine_ls_extinction_coef 0.00034(6)
_refine_ls_extinction_expression Fc^*^=kFc[1+0.001xFc^2^\l^3^/sin(2\q)]^-1/4^
_refine_ls_extinction_method SHELXL
_refine_ls_goodness_of_fit_ref 1.043
_refine_ls_hydrogen_treatment 'NH with SADI, rigid methyls, others riding'
_refine_ls_matrix_type full
_refine_ls_number_parameters 367
_refine_ls_number_reflns 5280
_refine_ls_number_restraints 329
_refine_ls_restrained_S_all 1.012
_refine_ls_R_factor_all 0.0431
_refine_ls_R_factor_gt 0.0323
_refine_ls_shift/su_max 0.013
_refine_ls_shift/su_mean 0.000
_refine_ls_structure_factor_coef Fsqd
_refine_ls_weighting_details 'calc w=1/[\s^2^(Fo^2^)+(0.0198P)^2^+3.7919P] where P=(Fo^2^+2Fc^2^)/3'
_refine_ls_weighting_scheme calc
_refine_ls_wR_factor_gt 0.0626
_refine_ls_wR_factor_ref 0.0682
_reflns_number_gt 4452
_reflns_number_total 5280
_reflns_threshold_expression >2sigma(I)
_cod_depositor_comments
;
The following automatic conversions were performed:
'_geom_angle_publ_flag' value 'Y' changed to 'y' according to
'/home/saulius/struct/CIF-dictionaries/cif_core.dic' dictionary named
'cif_core.dic' version 2.4.1 from 2010-06-29 (24
times).

'_geom_bond_publ_flag' value 'Y' changed to 'y' according to
'/home/saulius/struct/CIF-dictionaries/cif_core.dic' dictionary named
'cif_core.dic' version 2.4.1 from 2010-06-29 (18 times).

Automatic conversion script
Id: cif_fix_enum 1527 2010-12-29 10:47:43Z saulius 
;
_cod_original_sg_symbol_H-M 'P 21/n'
_cod_database_code 4060837

loop_
_symmetry_equiv_pos_as_xyz
'x, y, z'
'-x+1/2, y+1/2, -z+1/2'
'-x, -y, -z'
'x-1/2, -y-1/2, z-1/2'

loop_
_atom_site_label
_atom_site_type_symbol
_atom_site_fract_x
_atom_site_fract_y
_atom_site_fract_z
_atom_site_U_iso_or_equiv
_atom_site_adp_type
_atom_site_occupancy
_atom_site_symmetry_multiplicity
_atom_site_calc_flag
_atom_site_refinement_flags
I I 0.27537(2) 0.29498(2) 0.108976(13) 0.03198(9) Uani 1 1 d .
Pd Pd 0.42046(2) 0.31292(2) 0.214416(14) 0.02054(9) Uani 1 1 d .
N1 N 0.6379(3) 0.2415(3) 0.4289(2) 0.0452(10) Uani 1 1 d DU
H01 H 0.639(3) 0.301(2) 0.412(2) 0.022(11) Uiso 1 1 d D
H02 H 0.668(4) 0.224(4) 0.464(2) 0.067(18) Uiso 1 1 d D
N2 N 0.5788(2) 0.3754(3) 0.32281(16) 0.0259(7) Uani 1 1 d U
N3 N 0.6015(2) 0.2812(3) 0.10792(16) 0.0265(7) Uani 1 1 d U
N4 N 0.2351(2) 0.3147(2) 0.32013(16) 0.0240(7) Uani 1 1 d U
C2 C 0.5253(3) 0.2991(3) 0.29714(19) 0.0238(8) Uani 1 1 d U
C3 C 0.5361(3) 0.2957(3) 0.14739(19) 0.0249(8) Uani 1 1 d U
C4 C 0.3062(3) 0.3199(3) 0.28460(19) 0.0246(8) Uani 1 1 d U
C11 C 0.5296(3) 0.1888(3) 0.3284(2) 0.0253(8) Uani 1 1 d DU
C12 C 0.4763(3) 0.1041(3) 0.2955(2) 0.0321(9) Uani 1 1 d DU
H12 H 0.4416 0.1180 0.2515 0.039 Uiso 1 1 calc R
C13 C 0.4717(3) 0.0016(3) 0.3236(2) 0.0380(10) Uani 1 1 d DU
H13 H 0.4354 -0.0542 0.2992 0.046 Uiso 1 1 calc R
C14 C 0.5208(3) -0.0185(4) 0.3881(2) 0.0396(10) Uani 1 1 d DU
H14 H 0.5172 -0.0884 0.4090 0.048 Uiso 1 1 calc R
C15 C 0.5741(3) 0.0614(3) 0.4216(2) 0.0370(10) Uani 1 1 d DU
H15 H 0.6068 0.0460 0.4662 0.044 Uiso 1 1 calc R
C16 C 0.5827(3) 0.1658(3) 0.3930(2) 0.0301(9) Uani 1 1 d DU
C21 C 0.5797(3) 0.4840(3) 0.2989(2) 0.0262(8) Uani 1 1 d DU
C22 C 0.6589(3) 0.5177(3) 0.2524(2) 0.0312(9) Uani 1 1 d DU
C23 C 0.6635(3) 0.6260(4) 0.2341(2) 0.0416(11) Uani 1 1 d DU
H23 H 0.7152 0.6503 0.2021 0.050 Uiso 1 1 calc R
C24 C 0.5939(3) 0.6993(4) 0.2619(3) 0.0436(11) Uani 1 1 d DU
H24 H 0.5974 0.7729 0.2478 0.052 Uiso 1 1 calc R
C25 C 0.5199(3) 0.6667(3) 0.3096(2) 0.0375(10) Uani 1 1 d DU
H25 H 0.4739 0.7183 0.3294 0.045 Uiso 1 1 calc R
C26 C 0.5120(3) 0.5586(3) 0.3289(2) 0.0295(9) Uani 1 1 d DU
C27 C 0.7408(3) 0.4399(4) 0.2294(2) 0.0394(10) Uani 1 1 d U
H27A H 0.7930 0.4783 0.2015 0.047 Uiso 1 1 calc R
H27B H 0.7097 0.3829 0.2000 0.047 Uiso 1 1 calc R
H27C H 0.7732 0.4076 0.2719 0.047 Uiso 1 1 calc R
C28 C 0.4353(3) 0.5260(3) 0.3853(2) 0.0397(11) Uani 1 1 d U
H28A H 0.4014 0.5907 0.4043 0.048 Uiso 1 1 calc R
H28B H 0.4711 0.4881 0.4242 0.048 Uiso 1 1 calc R
H28C H 0.3833 0.4781 0.3640 0.048 Uiso 1 1 calc R
C31 C 0.6889(3) 0.2638(3) 0.06399(19) 0.0249(8) Uani 1 1 d DU
C32 C 0.7264(3) 0.3508(3) 0.0256(2) 0.0284(9) Uani 1 1 d DU
C33 C 0.8148(3) 0.3306(4) -0.0152(2) 0.0355(10) Uani 1 1 d DU
H33 H 0.8440 0.3870 -0.0430 0.043 Uiso 1 1 calc R
C34 C 0.8599(3) 0.2292(4) -0.0152(2) 0.0366(10) Uani 1 1 d DU
H34 H 0.9208 0.2174 -0.0422 0.044 Uiso 1 1 calc R
C35 C 0.8185(3) 0.1459(4) 0.0229(2) 0.0335(9) Uani 1 1 d DU
H35 H 0.8502 0.0768 0.0214 0.040 Uiso 1 1 calc R
C36 C 0.7305(3) 0.1608(3) 0.0638(2) 0.0283(9) Uani 1 1 d DU
C37 C 0.6762(3) 0.4592(3) 0.0283(2) 0.0380(10) Uani 1 1 d U
H37A H 0.6015 0.4509 0.0223 0.046 Uiso 1 1 calc R
H37B H 0.7033 0.5046 -0.0104 0.046 Uiso 1 1 calc R
H37C H 0.6909 0.4933 0.0746 0.046 Uiso 1 1 calc R
C38 C 0.6815(3) 0.0703(3) 0.1047(2) 0.0411(11) Uani 1 1 d U
H38A H 0.6784 0.0894 0.1556 0.049 Uiso 1 1 calc R
H38B H 0.7225 0.0045 0.0988 0.049 Uiso 1 1 calc R
H38C H 0.6115 0.0580 0.0864 0.049 Uiso 1 1 calc R
C41 C 0.1456(3) 0.2883(3) 0.35872(19) 0.0246(8) Uani 1 1 d DU
C42 C 0.0951(3) 0.3682(3) 0.3964(2) 0.0320(9) Uani 1 1 d DU
C43 C 0.0080(3) 0.3349(4) 0.4343(2) 0.0448(11) Uani 1 1 d DU
H43 H -0.0296 0.3865 0.4613 0.054 Uiso 1 1 calc R
C44 C -0.0247(4) 0.2288(5) 0.4335(3) 0.0536(13) Uani 1 1 d DU
H44 H -0.0836 0.2080 0.4601 0.064 Uiso 1 1 calc R
C45 C 0.0283(3) 0.1530(4) 0.3940(3) 0.0490(12) Uani 1 1 d DU
H45 H 0.0046 0.0804 0.3932 0.059 Uiso 1 1 calc R
C46 C 0.1145(3) 0.1804(3) 0.3558(2) 0.0339(9) Uani 1 1 d DU
C47 C 0.1316(3) 0.4829(3) 0.3960(2) 0.0419(11) Uani 1 1 d U
H47A H 0.1956 0.4887 0.4239 0.050 Uiso 1 1 calc R
H47B H 0.0787 0.5294 0.4172 0.050 Uiso 1 1 calc R
H47C H 0.1443 0.5057 0.3465 0.050 Uiso 1 1 calc R
C48 C 0.1740(4) 0.0987(4) 0.3127(3) 0.0473(12) Uani 1 1 d U
H48A H 0.2417 0.0870 0.3350 0.057 Uiso 1 1 calc R
H48B H 0.1832 0.1257 0.2638 0.057 Uiso 1 1 calc R
H48C H 0.1359 0.0304 0.3113 0.057 Uiso 1 1 calc R

loop_
_atom_site_aniso_label
_atom_site_aniso_U_11
_atom_site_aniso_U_22
_atom_site_aniso_U_33
_atom_site_aniso_U_23
_atom_site_aniso_U_13
_atom_site_aniso_U_12
I 0.03029(15) 0.04055(16) 0.02506(14) 0.00312(12) -0.00375(11) -0.00266(12)
Pd 0.01867(15) 0.02363(15) 0.01934(15) 0.00178(12) 0.00375(11) 0.00065(12)
N1 0.056(3) 0.044(2) 0.036(2) 0.011(2) -0.019(2) 0.000(2)
N2 0.0230(17) 0.0301(17) 0.0244(17) -0.0008(14) 0.0008(13) -0.0006(14)
N3 0.0220(16) 0.0324(18) 0.0252(17) -0.0022(14) 0.0037(14) 0.0015(14)
N4 0.0217(16) 0.0261(17) 0.0241(16) 0.0000(14) 0.0033(13) -0.0014(13)
C2 0.0215(19) 0.0296(19) 0.0203(18) -0.0029(16) 0.0052(15) 0.0038(16)
C3 0.024(2) 0.029(2) 0.0224(19) -0.0028(16) -0.0001(16) 0.0021(16)
C4 0.024(2) 0.028(2) 0.0223(19) 0.0036(16) 0.0000(16) 0.0028(16)
C11 0.0205(19) 0.0268(19) 0.029(2) 0.0025(16) 0.0046(15) 0.0048(16)
C12 0.032(2) 0.029(2) 0.036(2) 0.0037(18) 0.0001(18) 0.0043(17)
C13 0.037(2) 0.025(2) 0.052(3) 0.001(2) 0.002(2) 0.0026(18)
C14 0.040(3) 0.034(2) 0.045(3) 0.014(2) 0.013(2) 0.0070(20)
C15 0.038(2) 0.043(2) 0.031(2) 0.0107(19) 0.0063(19) 0.012(2)
C16 0.027(2) 0.038(2) 0.025(2) 0.0030(17) 0.0063(16) 0.0027(17)
C21 0.0237(19) 0.0292(19) 0.026(2) 0.0001(16) -0.0044(16) -0.0063(16)
C22 0.023(2) 0.040(2) 0.030(2) 0.0022(18) -0.0021(17) -0.0052(17)
C23 0.031(2) 0.049(3) 0.045(3) 0.011(2) 0.003(2) -0.014(2)
C24 0.045(3) 0.030(2) 0.056(3) 0.009(2) -0.005(2) -0.009(2)
C25 0.037(2) 0.031(2) 0.045(3) -0.0009(19) -0.004(2) -0.0005(19)
C26 0.023(2) 0.030(2) 0.035(2) -0.0014(17) -0.0020(17) -0.0037(16)
C27 0.029(2) 0.053(3) 0.036(2) -0.004(2) 0.0053(19) -0.008(2)
C28 0.034(2) 0.037(2) 0.047(3) -0.007(2) 0.008(2) -0.005(2)
C31 0.0214(19) 0.036(2) 0.0171(18) -0.0065(16) 0.0026(15) -0.0021(16)
C32 0.030(2) 0.034(2) 0.021(2) -0.0022(16) 0.0008(16) -0.0033(17)
C33 0.036(2) 0.044(2) 0.026(2) -0.0036(19) 0.0085(18) -0.0143(19)
C34 0.024(2) 0.055(3) 0.031(2) -0.014(2) 0.0061(17) -0.0028(19)
C35 0.025(2) 0.041(2) 0.034(2) -0.0035(19) 0.0000(17) 0.0078(18)
C36 0.027(2) 0.035(2) 0.023(2) -0.0013(16) -0.0021(16) 0.0008(17)
C37 0.044(3) 0.034(2) 0.036(2) 0.0011(19) 0.007(2) 0.003(2)
C38 0.043(3) 0.040(2) 0.041(3) 0.005(2) 0.000(2) 0.003(2)
C41 0.0182(18) 0.034(2) 0.0220(19) 0.0060(16) 0.0028(15) -0.0005(16)
C42 0.027(2) 0.045(2) 0.024(2) 0.0029(18) 0.0016(17) 0.0080(18)
C43 0.030(2) 0.073(3) 0.031(2) 0.005(2) 0.0059(19) 0.013(2)
C44 0.028(2) 0.090(4) 0.043(3) 0.022(3) 0.005(2) -0.016(2)
C45 0.035(3) 0.060(3) 0.052(3) 0.018(2) -0.003(2) -0.020(2)
C46 0.028(2) 0.039(2) 0.035(2) 0.0072(19) -0.0057(17) -0.0046(18)
C47 0.043(3) 0.043(2) 0.040(3) -0.006(2) 0.006(2) 0.010(2)
C48 0.048(3) 0.031(2) 0.063(3) -0.003(2) -0.003(2) -0.007(2)

loop_
_atom_type_symbol
_atom_type_description
_atom_type_scat_dispersion_real
_atom_type_scat_dispersion_imag
_atom_type_scat_source
C C 0.0033 0.0016 'International Tables Vol C Tables 4.2.6.8 and 6.1.1.4'
H H 0.0000 0.0000 'International Tables Vol C Tables 4.2.6.8 and 6.1.1.4'
N N 0.0061 0.0033 'International Tables Vol C Tables 4.2.6.8 and 6.1.1.4'
Pd Pd -0.9988 1.0072 'International Tables Vol C Tables 4.2.6.8 and 6.1.1.4'
I I -0.4742 1.8119 'International Tables Vol C Tables 4.2.6.8 and 6.1.1.4'

loop_
_geom_angle_atom_site_label_1
_geom_angle_atom_site_label_2
_geom_angle_atom_site_label_3
_geom_angle
_geom_angle_publ_flag
C3 Pd C4 175.96(15) y
C3 Pd C2 88.01(14) y
C4 Pd C2 90.07(14) y
C3 Pd I 93.31(11) y
C4 Pd I 87.99(11) y
C2 Pd I 170.29(11) y
C2 N2 C21 126.5(3) y
C3 N3 C31 175.0(4) y
C4 N4 C41 169.1(4) y
N2 C2 C11 121.2(3) y
N2 C2 Pd 125.5(3) y
C11 C2 Pd 113.2(3) y
N3 C3 Pd 176.9(3) y
N4 C4 Pd 171.9(3) y
C12 C11 C16 117.5(4) y
C12 C11 C2 120.0(3) y
C16 C11 C2 122.5(3) y
C13 C12 C11 123.2(4) y
C12 C13 C14 118.6(4) y
C15 C14 C13 120.1(4) y
C14 C15 C16 122.5(4) y
N1 C16 C15 119.5(4) y
N1 C16 C11 122.4(4) y
C15 C16 C11 118.1(4) y
C26 C21 C22 120.9(4) ?
C26 C21 N2 119.7(3) ?
C22 C21 N2 118.8(3) ?
C23 C22 C21 118.0(4) ?
C23 C22 C27 121.4(4) ?
C21 C22 C27 120.4(4) ?
C24 C23 C22 121.0(4) ?
C25 C24 C23 120.7(4) ?
C24 C25 C26 120.3(4) ?
C25 C26 C21 119.0(4) ?
C25 C26 C28 119.3(4) ?
C21 C26 C28 121.6(4) ?
C32 C31 C36 125.4(4) ?
C32 C31 N3 117.7(3) ?
C36 C31 N3 116.9(3) ?
C31 C32 C33 115.7(4) ?
C31 C32 C37 121.9(4) ?
C33 C32 C37 122.4(4) ?
C34 C33 C32 120.5(4) ?
C35 C34 C33 121.2(4) ?
C34 C35 C36 120.9(4) ?
C31 C36 C35 116.3(4) ?
C31 C36 C38 121.5(4) ?
C35 C36 C38 122.2(4) ?
C42 C41 C46 124.6(4) ?
C42 C41 N4 119.2(3) ?
C46 C41 N4 116.1(3) ?
C41 C42 C43 115.6(4) ?
C41 C42 C47 121.8(4) ?
C43 C42 C47 122.6(4) ?
C44 C43 C42 121.6(4) ?
C45 C44 C43 120.0(4) ?
C46 C45 C44 121.3(5) ?
C45 C46 C41 116.9(4) ?
C45 C46 C48 122.2(4) ?
C41 C46 C48 121.0(4) ?

loop_
_geom_bond_atom_site_label_1
_geom_bond_atom_site_label_2
_geom_bond_distance
_geom_bond_publ_flag
I Pd 2.7246(9) y
Pd C3 1.969(4) y
Pd C4 1.985(4) y
Pd C2 2.059(4) y
N1 C16 1.355(6) y
N2 C2 1.264(5) y
N2 C21 1.417(5) y
N3 C3 1.141(5) y
N3 C31 1.418(5) y
N4 C4 1.140(5) y
N4 C41 1.407(4) y
C2 C11 1.486(5) y
C11 C12 1.397(5) y
C11 C16 1.414(5) y
C12 C13 1.374(5) y
C13 C14 1.382(6) y
C14 C15 1.358(6) y
C15 C16 1.403(6) y
C21 C26 1.394(5) ?
C21 C22 1.410(5) ?
C22 C23 1.385(6) ?
C22 C27 1.498(6) ?
C23 C24 1.381(6) ?
C24 C25 1.373(6) ?
C25 C26 1.390(6) ?
C26 C28 1.506(5) ?
C31 C32 1.382(5) ?
C31 C36 1.385(5) ?
C32 C33 1.401(5) ?
C32 C37 1.492(5) ?
C33 C34 1.385(6) ?
C34 C35 1.364(6) ?
C35 C36 1.388(5) ?
C36 C38 1.497(6) ?
C41 C42 1.381(5) ?
C41 C46 1.396(5) ?
C42 C43 1.398(6) ?
C42 C47 1.496(6) ?
C43 C44 1.380(7) ?
C44 C45 1.378(7) ?
C45 C46 1.371(6) ?
C46 C48 1.507(6) ?

loop_
_geom_hbond_atom_site_label_D
_geom_hbond_atom_site_label_H
_geom_hbond_atom_site_label_A
_geom_hbond_distance_DH
_geom_hbond_distance_HA
_geom_hbond_distance_DA
_geom_hbond_angle_DHA
_geom_hbond_site_symmetry_A
N1 H01 N2 0.80(3) 2.05(3) 2.691(5) 136(4) .
N1 H02 I 0.80(3) 3.04(3) 3.822(4) 169(5) 4_666
